data_7010120
loop_
_publ_author_name
'Clifford, Thomas'
'Danby, Andrew M.'
'Lightfoot, Philip'
'Richens, David T.'
'Hay, Robert W.'

_publ_section_title
;
 Preparation of the copper(II) complex of the binucleating hexaaza
 macrocycle 2,5,8,17,20,23-hexaaza[9.9]paracyclophane and its solution
 chemistry, hydrolytic activity and acid dissociation
 kinetics&#x200A;&#x2021;
;
_journal_issue 3
_journal_name_full 'Journal of the Chemical Society, Dalton Transactions'
_journal_page_first 240
_journal_paper_doi 10.1039/b006199i
_journal_year 2001
_chemical_formula_moiety '(C24 H38 Cl3 Cu2 N6)+ Cl- 2.9(H2 O) 2.6(C2 H3 N)'
_chemical_formula_sum 'C29.19 H51.6 Cl4 Cu2 N8.6 O2.9'
_chemical_formula_weight 838.37
_chemical_name_systematic
; 
 ? 
;
_space_group_IT_number 73
_symmetry_cell_setting orthorhombic
_symmetry_space_group_name_Hall '-I 2b 2c'
_symmetry_space_group_name_H-M 'I b c a'
_atom_sites_solution_hydrogens geom
_atom_sites_solution_primary direct
_atom_sites_solution_secondary difmap
_audit_creation_method SHELXL-97
_cell_angle_alpha 90.00
_cell_angle_beta 90.00
_cell_angle_gamma 90.00
_cell_formula_units_Z 16
_cell_length_a 14.971(8)
_cell_length_b 42.24(4)
_cell_length_c 25.32(3)
_cell_measurement_reflns_used 25
_cell_measurement_temperature 120(2)
_cell_measurement_theta_max 12.45
_cell_measurement_theta_min 9.70
_cell_volume 16012(3)
_computing_structure_refinement 'SHELXL-97 (Sheldrick, 1997)'
_computing_structure_solution 'SHELXS-97 (Sheldrick, 1990)'
_diffrn_ambient_temperature 493(2)
_diffrn_measured_fraction_theta_full 0.993
_diffrn_measured_fraction_theta_max 0.993
_diffrn_measurement_device 'Rigaku AFC7S'
_diffrn_measurement_method '\q-2\q scans'
_diffrn_radiation_monochromator graphite
_diffrn_radiation_source 'sealed tube'
_diffrn_radiation_type MoK\a
_diffrn_radiation_wavelength 0.71069
_diffrn_reflns_av_R_equivalents 0.0164
_diffrn_reflns_av_sigmaI/netI 0.0471
_diffrn_reflns_limit_h_max 13
_diffrn_reflns_limit_h_min 0
_diffrn_reflns_limit_k_max 0
_diffrn_reflns_limit_k_min -38
_diffrn_reflns_limit_l_max 23
_diffrn_reflns_limit_l_min 0
_diffrn_reflns_number 5676
_diffrn_reflns_theta_full 18.96
_diffrn_reflns_theta_max 18.96
_diffrn_reflns_theta_min 2.51
_diffrn_standards_decay_% -8.25
_diffrn_standards_interval_count 150
_diffrn_standards_number 3
_exptl_absorpt_coefficient_mu 1.369
_exptl_absorpt_correction_T_max 0.6458
_exptl_absorpt_correction_T_min 0.5476
_exptl_absorpt_correction_type empirical
_exptl_crystal_colour blue
_exptl_crystal_density_diffrn 1.391
_exptl_crystal_density_method 'not measured'
_exptl_crystal_description prism
_exptl_crystal_F_000 6978
_exptl_crystal_size_max 0.50
_exptl_crystal_size_mid 0.40
_exptl_crystal_size_min 0.35
_refine_diff_density_max 0.954
_refine_diff_density_min -1.705
_refine_diff_density_rms 0.151
_refine_ls_extinction_method none
_refine_ls_goodness_of_fit_ref 1.058
_refine_ls_hydrogen_treatment mixed
_refine_ls_matrix_type full
_refine_ls_number_parameters 393
_refine_ls_number_reflns 3195
_refine_ls_number_restraints 70
_refine_ls_restrained_S_all 1.046
_refine_ls_R_factor_all 0.1524
_refine_ls_R_factor_gt 0.1011
_refine_ls_shift/su_max 0.000
_refine_ls_shift/su_mean 0.000
_refine_ls_structure_factor_coef Fsqd
_refine_ls_weighting_details 'calc w=1/[\s^2^(Fo^2^)+(0.1240P)^2^+1000.0000P] where P=(Fo^2^+2Fc^2^)/3'
_refine_ls_weighting_scheme calc
_refine_ls_wR_factor_gt 0.2536
_refine_ls_wR_factor_ref 0.3101
_reflns_number_gt 2306
_reflns_number_total 3195
_reflns_threshold_expression >2sigma(I)
_cod_data_source_file b006199i.txt
_cod_data_source_block pea
_cod_original_cell_volume 16012(26)
_cod_original_formula_sum 'C29.19 H51.60 Cl4 Cu2 N8.60 O2.90'
_cod_database_code 7010120

loop_
_symmetry_equiv_pos_as_xyz
'x, y, z'
'x, -y, -z+1/2'
'-x+1/2, y, -z'
'-x, -y+1/2, z'
'x+1/2, y+1/2, z+1/2'
'x+1/2, -y+1/2, -z+1'
'-x+1, y+1/2, -z+1/2'
'-x+1/2, -y+1, z+1/2'
'-x, -y, -z'
'-x, y, z-1/2'
'x-1/2, -y, z'
'x, y-1/2, -z'
'-x+1/2, -y+1/2, -z+1/2'
'-x+1/2, y+1/2, z'
'x, -y+1/2, z+1/2'
'x+1/2, y, -z+1/2'

loop_
_atom_site_label
_atom_site_type_symbol
_atom_site_fract_x
_atom_site_fract_y
_atom_site_fract_z
_atom_site_U_iso_or_equiv
_atom_site_adp_type
_atom_site_occupancy
_atom_site_symmetry_multiplicity
_atom_site_calc_flag
_atom_site_refinement_flags
_atom_site_disorder_assembly
_atom_site_disorder_group
Cu1 Cu 0.48008(15) 0.19583(5) 0.10863(9) 0.0485(9) Uani 1 1 d . . .
Cu2 Cu 0.35445(17) 0.05005(6) 0.21889(15) 0.0885(13) Uani 1 1 d . . .
Cl1 Cl 0.5968(3) 0.20375(11) 0.16241(18) 0.0479(14) Uani 1 1 d . . .
Cl2 Cl 0.5000 0.2500 0.0509(3) 0.059(2) Uani 1 2 d S . .
Cl3 Cl 0.4554(4) 0.04956(13) 0.2858(3) 0.082(2) Uani 1 1 d . . .
Cl4 Cl 0.2609(6) 0.0001(6) 0.2339(3) 0.051(4) Uani 0.50 1 d P . .
N1 N 0.3900(10) 0.2188(4) 0.1545(6) 0.059(4) Uani 1 1 d U . .
H1 H 0.3997 0.2394 0.1461 0.070 Uiso 1 1 calc R . .
N2 N 0.3750(10) 0.1832(4) 0.0648(7) 0.066(5) Uani 1 1 d U . .
H2 H 0.3544 0.1644 0.0774 0.079 Uiso 1 1 calc R . .
N3 N 0.5505(10) 0.1731(4) 0.0522(6) 0.061(4) Uani 1 1 d U . .
H3 H 0.5765 0.1888 0.0330 0.073 Uiso 1 1 calc R . .
N4 N 0.4321(11) 0.0260(4) 0.1677(9) 0.089(6) Uani 1 1 d U . .
H4 H 0.4261 0.0056 0.1787 0.107 Uiso 1 1 calc R . .
N5 N 0.2744(11) 0.0562(4) 0.1564(10) 0.103(7) Uani 1 1 d U . .
H5 H 0.2925 0.0740 0.1391 0.124 Uiso 1 1 calc R . .
N6 N 0.2559(11) 0.0741(3) 0.2587(10) 0.090(6) Uani 1 1 d U . .
H6 H 0.2263 0.0586 0.2764 0.107 Uiso 1 1 calc R . .
C1 C 0.2992(13) 0.2132(5) 0.1340(10) 0.080(6) Uani 1 1 d U . .
H1A H 0.2619 0.2316 0.1404 0.096 Uiso 1 1 calc R . .
H1B H 0.2726 0.1951 0.1515 0.096 Uiso 1 1 calc R . .
C2 C 0.3069(13) 0.2069(6) 0.0744(11) 0.087(7) Uani 1 1 d U . .
H2A H 0.2499 0.1996 0.0608 0.104 Uiso 1 1 calc R . .
H2B H 0.3224 0.2264 0.0562 0.104 Uiso 1 1 calc R . .
C3 C 0.4047(15) 0.1781(6) 0.0091(10) 0.092(8) Uani 1 1 d U . .
H3A H 0.4200 0.1981 -0.0076 0.110 Uiso 1 1 calc R . .
H3B H 0.3582 0.1679 -0.0114 0.110 Uiso 1 1 calc R . .
C4 C 0.4869(14) 0.1567(5) 0.0137(9) 0.086(8) Uani 1 1 d U . .
H4A H 0.4701 0.1360 0.0270 0.103 Uiso 1 1 calc R . .
H4B H 0.5152 0.1541 -0.0205 0.103 Uiso 1 1 calc R . .
C5 C 0.6260(12) 0.1505(5) 0.0649(8) 0.060(4) Uani 1 1 d U . .
H5A H 0.6582 0.1460 0.0325 0.071 Uiso 1 1 calc R . .
H5B H 0.6672 0.1610 0.0887 0.071 Uiso 1 1 calc R . .
C6 C 0.5995(13) 0.1198(5) 0.0893(8) 0.059(5) Uani 1 1 d U . .
C7 C 0.6348(14) 0.0917(5) 0.0699(9) 0.073(5) Uani 1 1 d U . .
H7 H 0.6725 0.0917 0.0407 0.087 Uiso 1 1 calc R . .
C8 C 0.6123(14) 0.0632(6) 0.0954(10) 0.077(6) Uani 1 1 d U . .
H8 H 0.6382 0.0446 0.0831 0.093 Uiso 1 1 calc R . .
C9 C 0.5541(12) 0.0613(5) 0.1376(9) 0.063(5) Uani 1 1 d U . .
C10 C 0.5193(14) 0.0898(5) 0.1553(10) 0.071(6) Uani 1 1 d U . .
H10 H 0.4806 0.0899 0.1841 0.085 Uiso 1 1 calc R . .
C11 C 0.5412(12) 0.1184(5) 0.1311(8) 0.056(5) Uani 1 1 d U . .
H11 H 0.5157 0.1370 0.1435 0.067 Uiso 1 1 calc R . .
C12 C 0.5305(13) 0.0299(5) 0.1635(10) 0.077(5) Uani 1 1 d U . .
H12A H 0.5551 0.0127 0.1428 0.093 Uiso 1 1 calc R . .
H12B H 0.5568 0.0291 0.1985 0.093 Uiso 1 1 calc R . .
C13 C 0.3896(15) 0.0256(6) 0.1139(13) 0.114(9) Uani 1 1 d U . .
H13A H 0.4027 0.0058 0.0962 0.137 Uiso 1 1 calc R . .
H13B H 0.4128 0.0428 0.0926 0.137 Uiso 1 1 calc R . .
C14 C 0.2878(15) 0.0293(5) 0.1211(14) 0.119(10) Uani 1 1 d U . .
H14A H 0.2593 0.0332 0.0873 0.143 Uiso 1 1 calc R . .
H14B H 0.2625 0.0103 0.1363 0.143 Uiso 1 1 calc R . .
C15 C 0.1820(14) 0.0615(6) 0.1749(14) 0.116(8) Uani 1 1 d U . .
H15A H 0.1560 0.0419 0.1877 0.139 Uiso 1 1 calc R . .
H15B H 0.1451 0.0696 0.1465 0.139 Uiso 1 1 calc R . .
C16 C 0.1886(17) 0.0855(7) 0.2193(13) 0.124(8) Uani 1 1 d U . .
H16A H 0.2068 0.1059 0.2053 0.148 Uiso 1 1 calc R . .
H16B H 0.1309 0.0880 0.2361 0.148 Uiso 1 1 calc R . .
C17 C 0.2738(16) 0.0982(5) 0.3002(11) 0.095(7) Uani 1 1 d U . .
H17A H 0.3179 0.0898 0.3245 0.115 Uiso 1 1 calc R . .
H17B H 0.2193 0.1019 0.3199 0.115 Uiso 1 1 calc R . .
C18 C 0.3069(14) 0.1293(5) 0.2790(10) 0.071(6) Uani 1 1 d U . .
C19 C 0.2483(18) 0.1556(5) 0.2762(11) 0.105(10) Uani 1 1 d U . .
H19 H 0.1903 0.1536 0.2889 0.126 Uiso 1 1 calc R . .
C20 C 0.2754(15) 0.1840(5) 0.2550(10) 0.085(8) Uani 1 1 d U . .
H20 H 0.2357 0.2009 0.2538 0.102 Uiso 1 1 calc R . .
C21 C 0.3612(14) 0.1877(5) 0.2353(9) 0.070(6) Uani 1 1 d U . .
C22 C 0.4192(13) 0.1618(5) 0.2398(8) 0.064(6) Uani 1 1 d U . .
H22 H 0.4781 0.1640 0.2287 0.077 Uiso 1 1 calc R . .
C23 C 0.3913(14) 0.1335(5) 0.2601(9) 0.069(6) Uani 1 1 d U . .
H23 H 0.4311 0.1166 0.2611 0.083 Uiso 1 1 calc R . .
C24 C 0.3912(15) 0.2193(5) 0.2131(8) 0.069(5) Uani 1 1 d U . .
H24A H 0.3519 0.2359 0.2258 0.083 Uiso 1 1 calc R . .
H24B H 0.4512 0.2239 0.2254 0.083 Uiso 1 1 calc R . .
Cl5 Cl 0.2714(5) 0.11812(15) 0.0864(4) 0.120(3) Uani 1 1 d . . .
O1 O 0.0799(13) 0.0161(5) 0.0248(7) 0.129(7) Uiso 1 1 d . . .
H1OA H 0.0960 0.0364 0.0197 0.154 Uiso 1 1 d R . .
H1OB H 0.1324 0.0068 0.0172 0.154 Uiso 1 1 d R . .
O2 O 0.1295(14) 0.0811(5) 0.0091(9) 0.141(7) Uiso 1 1 d . . .
H2OA H 0.1679 0.0912 0.0306 0.170 Uiso 1 1 d R . .
H2OB H 0.1566 0.0914 -0.0176 0.170 Uiso 1 1 d R . .
O3 O 0.2500 -0.0126(9) 0.0000 0.197(16) Uiso 1 2 d S . .
H3OA H 0.2831 -0.0263 0.0188 0.237 Uiso 1 1 d R . .
N1S N 0.572(3) 0.2145(12) 0.3408(17) 0.238(18) Uiso 1 1 d . . .
C2S C 0.576(3) 0.1876(11) 0.3589(16) 0.160(14) Uiso 1 1 d . . .
C3S C 0.575(2) 0.1563(9) 0.3508(14) 0.154(13) Uiso 1 1 d . . .
H3SA H 0.6139 0.1461 0.3755 0.231 Uiso 1 1 d R . .
H3SB H 0.5945 0.1519 0.3155 0.231 Uiso 1 1 d R . .
H3SC H 0.5151 0.1485 0.3554 0.231 Uiso 1 1 d R . .
N4S N 0.334(4) -0.0508(14) 0.053(2) 0.10(2) Uiso 0.40(2) 1 d P A 1
C5S C 0.380(7) -0.064(2) 0.061(4) 0.09(3) Uiso 0.40(2) 1 d P A 1
C6S C 0.465(3) -0.0901(12) 0.0787(19) 0.052(15) Uiso 0.40(2) 1 d P A 1
H6SD H 0.4400 -0.1097 0.0908 0.078 Uiso 0.40(2) 1 d PR A 1
H6SE H 0.5000 -0.0808 0.1065 0.078 Uiso 0.40(2) 1 d PR A 1
H6SF H 0.5028 -0.0941 0.0487 0.078 Uiso 0.40(2) 1 d PR A 1
N4S' N 0.358(3) -0.1276(10) 0.0859(16) 0.120(15) Uiso 0.60(2) 1 d P A 2
C5S' C 0.383(3) -0.0996(9) 0.0846(15) 0.069(12) Uiso 0.60(2) 1 d P A 2
C6S' C 0.413(3) -0.0697(11) 0.0736(19) 0.067(16) Uiso 0.60(2) 1 d P A 2
H6SA H 0.4121 -0.0572 0.1053 0.100 Uiso 0.60(2) 1 d PR A 2
H6SB H 0.3743 -0.0601 0.0478 0.100 Uiso 0.60(2) 1 d PR A 2
H6SC H 0.4725 -0.0707 0.0601 0.100 Uiso 0.60(2) 1 d PR A 2
O4 O 0.366(3) -0.1679(11) 0.0755(17) 0.108(17) Uiso 0.40(2) 1 d P A 1
H4OA H 0.3568 -0.1890 0.0777 0.129 Uiso 0.40(2) 1 d PR A 1
H4OB H 0.4163 -0.1703 0.0568 0.129 Uiso 0.40(2) 1 d PR A 1
N7S N 0.297(4) -0.2115(13) 0.034(2) 0.17(2) Uiso 0.60(2) 1 d P A 2
C8S C 0.332(4) -0.2153(13) 0.074(3) 0.118(19) Uiso 0.60(2) 1 d P A 2
C9S C 0.344(4) -0.2041(14) 0.114(2) 0.14(2) Uiso 0.60(2) 1 d P A 2
H9SA H 0.3763 -0.2186 0.1358 0.213 Uiso 0.60(2) 1 d PR A 2
H9SB H 0.2883 -0.1988 0.1298 0.213 Uiso 0.60(2) 1 d PR A 2
H9SC H 0.3791 -0.1851 0.1090 0.213 Uiso 0.60(2) 1 d PR A 2

loop_
_atom_site_aniso_label
_atom_site_aniso_U_11
_atom_site_aniso_U_22
_atom_site_aniso_U_33
_atom_site_aniso_U_23
_atom_site_aniso_U_13
_atom_site_aniso_U_12
Cu1 0.0457(16) 0.0556(16) 0.0442(15) -0.0187(13) -0.0026(13) -0.0031(12)
Cu2 0.0423(17) 0.0448(17) 0.178(4) -0.0122(19) 0.0025(19) 0.0000(13)
Cl1 0.058(3) 0.048(3) 0.037(3) -0.011(2) -0.013(3) -0.005(2)
Cl2 0.055(4) 0.093(5) 0.029(4) 0.000 0.000 -0.011(4)
Cl3 0.054(4) 0.053(3) 0.138(6) -0.019(4) 0.019(4) -0.005(3)
Cl4 0.054(5) 0.040(4) 0.058(12) 0.014(14) -0.003(5) 0.000(6)
N1 0.061(8) 0.045(9) 0.070(8) -0.026(8) 0.026(8) -0.019(9)
N2 0.052(10) 0.049(10) 0.096(12) -0.033(10) -0.021(9) 0.000(7)
N3 0.049(9) 0.084(10) 0.049(11) -0.035(8) -0.006(7) 0.006(7)
N4 0.052(8) 0.045(10) 0.170(18) -0.027(12) -0.007(10) -0.001(8)
N5 0.039(8) 0.071(12) 0.20(2) -0.015(12) -0.024(11) 0.005(9)
N6 0.051(11) 0.023(8) 0.194(19) 0.008(9) 0.036(11) 0.000(8)
C1 0.049(9) 0.063(14) 0.127(12) -0.020(13) 0.020(10) 0.002(11)
C2 0.040(12) 0.087(16) 0.133(13) -0.056(16) -0.013(10) 0.006(9)
C3 0.075(13) 0.105(17) 0.095(13) -0.068(16) -0.041(11) 0.033(12)
C4 0.072(13) 0.095(16) 0.091(18) -0.060(13) -0.038(9) 0.028(11)
C5 0.048(10) 0.087(8) 0.044(13) -0.028(9) -0.004(8) 0.005(8)
C6 0.044(12) 0.076(7) 0.057(13) -0.041(7) -0.004(8) 0.001(8)
C7 0.058(14) 0.084(8) 0.075(15) -0.049(9) -0.001(10) 0.008(11)
C8 0.047(13) 0.080(8) 0.106(18) -0.040(11) -0.003(10) 0.019(12)
C9 0.033(11) 0.060(6) 0.097(15) -0.043(9) -0.015(8) 0.003(8)
C10 0.060(14) 0.053(7) 0.100(17) -0.029(9) 0.011(10) 0.004(10)
C11 0.048(12) 0.063(7) 0.056(13) -0.027(9) -0.004(8) 0.008(10)
C12 0.053(8) 0.049(7) 0.130(16) -0.048(10) -0.002(10) 0.002(10)
C13 0.066(10) 0.085(17) 0.19(2) -0.046(19) -0.033(13) 0.014(13)
C14 0.064(9) 0.048(13) 0.24(3) -0.018(15) -0.036(13) 0.012(12)
C15 0.044(10) 0.068(15) 0.24(2) 0.010(15) -0.004(14) -0.003(12)
C16 0.058(17) 0.085(19) 0.23(3) 0.003(14) 0.015(12) 0.018(13)
C17 0.083(16) 0.037(8) 0.17(2) 0.008(9) 0.063(13) -0.007(9)
C18 0.069(11) 0.038(6) 0.106(19) 0.001(8) 0.043(13) -0.011(6)
C19 0.091(14) 0.061(11) 0.16(3) 0.041(15) 0.073(18) 0.012(9)
C20 0.085(12) 0.063(10) 0.106(19) 0.032(13) 0.064(15) 0.014(9)
C21 0.064(10) 0.057(8) 0.088(14) -0.008(10) 0.030(12) -0.014(6)
C22 0.048(10) 0.070(10) 0.075(16) 0.008(12) 0.021(11) -0.015(7)
C23 0.067(10) 0.060(9) 0.082(17) -0.002(11) 0.038(12) -0.013(8)
C24 0.085(13) 0.053(8) 0.069(8) -0.019(10) 0.051(9) -0.013(9)
Cl5 0.093(5) 0.066(4) 0.202(9) -0.029(5) -0.006(5) -0.012(4)

loop_
_atom_type_symbol
_atom_type_description
_atom_type_scat_dispersion_real
_atom_type_scat_dispersion_imag
_atom_type_scat_source
C C 0.0033 0.0016 'International Tables Vol C Tables 4.2.6.8 and 6.1.1.4'
H H 0.0000 0.0000 'International Tables Vol C Tables 4.2.6.8 and 6.1.1.4'
N N 0.0061 0.0033 'International Tables Vol C Tables 4.2.6.8 and 6.1.1.4'
Cl Cl 0.1484 0.1585 'International Tables Vol C Tables 4.2.6.8 and 6.1.1.4'
Cu Cu 0.3201 1.2651 'International Tables Vol C Tables 4.2.6.8 and 6.1.1.4'
O O 0.0106 0.0060 'International Tables Vol C Tables 4.2.6.8 and 6.1.1.4'

loop_
_geom_angle_atom_site_label_1
_geom_angle_atom_site_label_2
_geom_angle_atom_site_label_3
_geom_angle
_geom_angle_site_symmetry_1
_geom_angle_site_symmetry_3
_geom_angle_publ_flag
N2 Cu1 N3 83.8(6) . . ?
N2 Cu1 N1 85.5(7) . . ?
N3 Cu1 N1 168.7(6) . . ?
N2 Cu1 Cl1 172.6(5) . . ?
N3 Cu1 Cl1 95.3(4) . . ?
N1 Cu1 Cl1 95.7(5) . . ?
N2 Cu1 Cl2 90.7(5) . . ?
N3 Cu1 Cl2 87.9(5) . . ?
N1 Cu1 Cl2 88.8(5) . . ?
Cl1 Cu1 Cl2 96.59(16) . . ?
N5 Cu2 N4 84.4(8) . . ?
N5 Cu2 N6 83.9(9) . . ?
N4 Cu2 N6 168.0(9) . . ?
N5 Cu2 Cl3 171.7(6) . . ?
N4 Cu2 Cl3 95.2(6) . . ?
N6 Cu2 Cl3 96.7(7) . . ?
N5 Cu2 Cl4 84.1(6) . . ?
N4 Cu2 Cl4 89.8(6) . . ?
N6 Cu2 Cl4 86.7(6) . . ?
Cl3 Cu2 Cl4 104.2(3) . . ?
Cu1 Cl2 Cu1 115.3(3) 4_655 . ?
Cl4 Cl4 Cu2 99(3) 2 . ?
C1 N1 C24 111.4(16) . . ?
C1 N1 Cu1 109.6(12) . . ?
C24 N1 Cu1 124.8(14) . . ?
C2 N2 C3 117.7(19) . . ?
C2 N2 Cu1 106.1(12) . . ?
C3 N2 Cu1 109.2(13) . . ?
C5 N3 C4 108.3(14) . . ?
C5 N3 Cu1 122.7(12) . . ?
C4 N3 Cu1 109.9(11) . . ?
C12 N4 C13 111(2) . . ?
C12 N4 Cu2 124.2(14) . . ?
C13 N4 Cu2 110.1(13) . . ?
C14 N5 C15 116.2(19) . . ?
C14 N5 Cu2 107.5(15) . . ?
C15 N5 Cu2 109(2) . . ?
C17 N6 C16 111.8(17) . . ?
C17 N6 Cu2 123.7(14) . . ?
C16 N6 Cu2 108.4(17) . . ?
N1 C1 C2 107.7(17) . . ?
N2 C2 C1 110(2) . . ?
N2 C3 C4 104.5(19) . . ?
N3 C4 C3 106.4(15) . . ?
C6 C5 N3 116.0(16) . . ?
C11 C6 C7 118(2) . . ?
C11 C6 C5 121.8(18) . . ?
C7 C6 C5 119.8(19) . . ?
C6 C7 C8 119(2) . . ?
C9 C8 C7 124(2) . . ?
C8 C9 C10 116(2) . . ?
C8 C9 C12 122.2(19) . . ?
C10 C9 C12 122(2) . . ?
C9 C10 C11 121(2) . . ?
C6 C11 C10 121.9(19) . . ?
N4 C12 C9 111.0(17) . . ?
N4 C13 C14 108(2) . . ?
N5 C14 C13 106.7(19) . . ?
N5 C15 C16 106(2) . . ?
N6 C16 C15 109(2) . . ?
N6 C17 C18 114(2) . . ?
C23 C18 C19 117.1(19) . . ?
C23 C18 C17 123(2) . . ?
C19 C18 C17 119.9(19) . . ?
C20 C19 C18 121(2) . . ?
C19 C20 C21 121(2) . . ?
C20 C21 C22 117.1(19) . . ?
C20 C21 C24 121(2) . . ?
C22 C21 C24 122.3(18) . . ?
C23 C22 C21 121.6(19) . . ?
C18 C23 C22 122(2) . . ?
N1 C24 C21 110.8(17) . . ?
N1S C2S C3S 149(5) . . ?
N4S C5S C6S 177(10) . . ?
N4S' C5S' C6S' 170(5) . . ?
C9S C8S N7S 143(8) . . ?

loop_
_geom_bond_atom_site_label_1
_geom_bond_atom_site_label_2
_geom_bond_distance
_geom_bond_site_symmetry_2
_geom_bond_publ_flag
Cu1 N2 1.997(15) . ?
Cu1 N3 2.018(15) . ?
Cu1 N1 2.026(14) . ?
Cu1 Cl1 2.241(5) . ?
Cu1 Cl2 2.731(5) . ?
Cu2 N5 2.00(2) . ?
Cu2 N4 2.014(19) . ?
Cu2 N6 2.056(17) . ?
Cu2 Cl3 2.270(8) . ?
Cu2 Cl4 2.56(2) . ?
Cl2 Cu1 2.731(5) 4_655 ?
Cl4 Cl4 0.816(16) 2 ?
N1 C1 1.47(3) . ?
N1 C24 1.49(2) . ?
N2 C2 1.45(2) . ?
N2 C3 1.50(3) . ?
N3 C5 1.52(2) . ?
N3 C4 1.53(2) . ?
N4 C12 1.49(2) . ?
N4 C13 1.50(3) . ?
N5 C14 1.46(3) . ?
N5 C15 1.48(3) . ?
N6 C17 1.49(3) . ?
N6 C16 1.50(3) . ?
C1 C2 1.54(3) . ?
C3 C4 1.53(3) . ?
C5 C6 1.49(3) . ?
C6 C11 1.37(3) . ?
C6 C7 1.39(3) . ?
C7 C8 1.40(3) . ?
C8 C9 1.38(3) . ?
C9 C10 1.39(3) . ?
C9 C12 1.52(3) . ?
C10 C11 1.39(3) . ?
C13 C14 1.54(3) . ?
C15 C16 1.52(4) . ?
C17 C18 1.50(3) . ?
C18 C23 1.36(3) . ?
C18 C19 1.42(3) . ?
C19 C20 1.37(3) . ?
C20 C21 1.39(3) . ?
C21 C22 1.40(3) . ?
C21 C24 1.51(3) . ?
C22 C23 1.37(3) . ?
N1S C2S 1.23(5) . ?
C2S C3S 1.34(5) . ?
N4S C5S 0.92(9) . ?
C5S C6S 1.74(12) . ?
N4S' C5S' 1.24(5) . ?
C5S' C6S' 1.37(5) . ?
N7S C8S 1.16(7) . ?
C8S C9S 1.12(6) . ?

loop_
_geom_hbond_atom_site_label_D
_geom_hbond_atom_site_label_H
_geom_hbond_atom_site_label_A
_geom_hbond_distance_DH
_geom_hbond_distance_HA
_geom_hbond_distance_DA
_geom_hbond_angle_DHA
_geom_hbond_site_symmetry_A
N1 H1 Cl1 0.91 2.44 3.285(16) 155.3 4_655
N1 H1 Cl2 0.91 2.87 3.365(17) 115.4 .
N2 H2 Cl5 0.91 2.33 3.203(18) 161.5 .
N3 H3 Cl2 0.91 2.86 3.334(17) 113.7 .
N4 H4 Cl3 0.91 2.54 3.42(2) 164.1 2
N5 H5 Cl5 0.91 2.31 3.16(2) 154.2 .
N6 H6 Cl4 0.91 2.74 3.19(3) 111.4 .
O1 H1OA O2 0.90 1.97 2.87(3) 179.1 .
O1 H1OB O3 0.90 1.99 2.89(3) 178.3 .
O2 H2OA Cl5 0.90 2.39 3.28(2) 178.9 .
O2 H2OB Cl5 0.90 2.34 3.24(2) 179.3 3
O3 H3OA N4S 0.90 1.54 2.44(7) 176.0 .

loop_
_geom_torsion_atom_site_label_1
_geom_torsion_atom_site_label_2
_geom_torsion_atom_site_label_3
_geom_torsion_atom_site_label_4
_geom_torsion
_geom_torsion_site_symmetry_1
_geom_torsion_site_symmetry_2
_geom_torsion_site_symmetry_3
_geom_torsion_site_symmetry_4
_geom_torsion_publ_flag
N2 Cu1 Cl2 Cu1 131.7(5) . . . 4_655 ?
N3 Cu1 Cl2 Cu1 -144.5(4) . . . 4_655 ?
N1 Cu1 Cl2 Cu1 46.2(5) . . . 4_655 ?
Cl1 Cu1 Cl2 Cu1 -49.40(13) . . . 4_655 ?
N5 Cu2 Cl4 Cl4 -145(2) . . . 2 ?
N4 Cu2 Cl4 Cl4 130(2) . . . 2 ?
N6 Cu2 Cl4 Cl4 -61(2) . . . 2 ?
Cl3 Cu2 Cl4 Cl4 35(2) . . . 2 ?
N2 Cu1 N1 C1 2.4(14) . . . . ?
N3 Cu1 N1 C1 21(4) . . . . ?
Cl1 Cu1 N1 C1 -170.2(13) . . . . ?
Cl2 Cu1 N1 C1 93.3(14) . . . . ?
N2 Cu1 N1 C24 138.6(15) . . . . ?
N3 Cu1 N1 C24 157(3) . . . . ?
Cl1 Cu1 N1 C24 -34.1(14) . . . . ?
Cl2 Cu1 N1 C24 -130.6(14) . . . . ?
N3 Cu1 N2 C2 -152.1(17) . . . . ?
N1 Cu1 N2 C2 24.4(16) . . . . ?
Cl1 Cu1 N2 C2 124(4) . . . . ?
Cl2 Cu1 N2 C2 -64.3(16) . . . . ?
N3 Cu1 N2 C3 -24.3(14) . . . . ?
N1 Cu1 N2 C3 152.2(14) . . . . ?
Cl1 Cu1 N2 C3 -108(4) . . . . ?
Cl2 Cu1 N2 C3 63.5(13) . . . . ?
N2 Cu1 N3 C5 -135.3(16) . . . . ?
N1 Cu1 N3 C5 -154(3) . . . . ?
Cl1 Cu1 N3 C5 37.3(15) . . . . ?
Cl2 Cu1 N3 C5 133.8(14) . . . . ?
N2 Cu1 N3 C4 -6.3(14) . . . . ?
N1 Cu1 N3 C4 -25(4) . . . . ?
Cl1 Cu1 N3 C4 166.3(14) . . . . ?
Cl2 Cu1 N3 C4 -97.3(14) . . . . ?
N5 Cu2 N4 C12 134(2) . . . . ?
N6 Cu2 N4 C12 146(3) . . . . ?
Cl3 Cu2 N4 C12 -37.2(19) . . . . ?
Cl4 Cu2 N4 C12 -141.5(19) . . . . ?
N5 Cu2 N4 C13 -0.5(16) . . . . ?
N6 Cu2 N4 C13 11(4) . . . . ?
Cl3 Cu2 N4 C13 -172.2(15) . . . . ?
Cl4 Cu2 N4 C13 83.6(15) . . . . ?
N4 Cu2 N5 C14 28.2(16) . . . . ?
N6 Cu2 N5 C14 -149.4(17) . . . . ?
Cl3 Cu2 N5 C14 116(4) . . . . ?
Cl4 Cu2 N5 C14 -62.1(16) . . . . ?
N4 Cu2 N5 C15 155.1(15) . . . . ?
N6 Cu2 N5 C15 -22.5(14) . . . . ?
Cl3 Cu2 N5 C15 -117(4) . . . . ?
Cl4 Cu2 N5 C15 64.8(14) . . . . ?
N5 Cu2 N6 C17 -140.3(18) . . . . ?
N4 Cu2 N6 C17 -152(3) . . . . ?
Cl3 Cu2 N6 C17 31.4(17) . . . . ?
Cl4 Cu2 N6 C17 135.3(17) . . . . ?
N5 Cu2 N6 C16 -6.5(15) . . . . ?
N4 Cu2 N6 C16 -18(4) . . . . ?
Cl3 Cu2 N6 C16 165.1(13) . . . . ?
Cl4 Cu2 N6 C16 -90.9(14) . . . . ?
C24 N1 C1 C2 -169.7(17) . . . . ?
Cu1 N1 C1 C2 -27(2) . . . . ?
C3 N2 C2 C1 -168.9(18) . . . . ?
Cu1 N2 C2 C1 -46(2) . . . . ?
N1 C1 C2 N2 50(2) . . . . ?
C2 N2 C3 C4 169.8(18) . . . . ?
Cu1 N2 C3 C4 49(2) . . . . ?
C5 N3 C4 C3 171.0(19) . . . . ?
Cu1 N3 C4 C3 35(2) . . . . ?
N2 C3 C4 N3 -53(2) . . . . ?
C4 N3 C5 C6 -59(2) . . . . ?
Cu1 N3 C5 C6 70(2) . . . . ?
N3 C5 C6 C11 -48(3) . . . . ?
N3 C5 C6 C7 132.9(19) . . . . ?
C11 C6 C7 C8 -3(3) . . . . ?
C5 C6 C7 C8 176.6(19) . . . . ?
C6 C7 C8 C9 3(3) . . . . ?
C7 C8 C9 C10 -2(3) . . . . ?
C7 C8 C9 C12 179(2) . . . . ?
C8 C9 C10 C11 1(3) . . . . ?
C12 C9 C10 C11 -179.8(19) . . . . ?
C7 C6 C11 C10 2(3) . . . . ?
C5 C6 C11 C10 -177.2(19) . . . . ?
C9 C10 C11 C6 -1(3) . . . . ?
C13 N4 C12 C9 62(2) . . . . ?
Cu2 N4 C12 C9 -73(3) . . . . ?
C8 C9 C12 N4 -129(2) . . . . ?
C10 C9 C12 N4 52(3) . . . . ?
C12 N4 C13 C14 -167.0(17) . . . . ?
Cu2 N4 C13 C14 -26(2) . . . . ?
C15 N5 C14 C13 -172(2) . . . . ?
Cu2 N5 C14 C13 -49(3) . . . . ?
N4 C13 C14 N5 49(3) . . . . ?
C14 N5 C15 C16 168(2) . . . . ?
Cu2 N5 C15 C16 46(2) . . . . ?
C17 N6 C16 C15 173(2) . . . . ?
Cu2 N6 C16 C15 34(2) . . . . ?
N5 C15 C16 N6 -52(3) . . . . ?
C16 N6 C17 C18 -58(3) . . . . ?
Cu2 N6 C17 C18 74(2) . . . . ?
N6 C17 C18 C23 -74(3) . . . . ?
N6 C17 C18 C19 104(3) . . . . ?
C23 C18 C19 C20 0(4) . . . . ?
C17 C18 C19 C20 -177(3) . . . . ?
C18 C19 C20 C21 0(5) . . . . ?
C19 C20 C21 C22 -2(4) . . . . ?
C19 C20 C21 C24 -179(3) . . . . ?
C20 C21 C22 C23 3(4) . . . . ?
C24 C21 C22 C23 180(2) . . . . ?
C19 C18 C23 C22 1(4) . . . . ?
C17 C18 C23 C22 178(2) . . . . ?
C21 C22 C23 C18 -3(4) . . . . ?
C1 N1 C24 C21 62(2) . . . . ?
Cu1 N1 C24 C21 -74(2) . . . . ?
C20 C21 C24 N1 -102(2) . . . . ?
C22 C21 C24 N1 82(3) . . . . ?
